data_2234656
loop_
_publ_author_name
'Mahabaleshwaraiah, N. M.'
'Kumar, K. Mahesh'
'Kotresh, O.'
'Al-eryani, Waleed Fadl Ali'
'Devarajegowda, H. C.'

_publ_section_title
;
 (6-Methoxy-2-oxo-2<i>H</i>-chromen-4-yl)methyl
 pyrrolidine-1-carbodithioate
;
_journal_coeditor_code HB6751
_journal_issue 5
_journal_name_full 'Acta Crystallographica Section E'
_journal_page_first o1566
_journal_paper_doi 10.1107/S1600536812017953
_journal_volume 68
_journal_year 2012
_chemical_formula_iupac 'C16 H17 N O3 S2'
_chemical_formula_moiety 'C16 H17 N O3 S2'
_chemical_formula_sum 'C16 H17 N O3 S2'
_chemical_formula_weight 335.43
_chemical_melting_point 435
_chemical_name_systematic
;
(6-Methoxy-2-oxo-2<i>H</i>-chromen-4-yl)methyl pyrrolidine-1-carbodithioate
;
_space_group_IT_number 2
_symmetry_cell_setting triclinic
_symmetry_space_group_name_Hall '-P 1'
_symmetry_space_group_name_H-M 'P -1'
_atom_sites_solution_hydrogens geom
_atom_sites_solution_primary direct
_atom_sites_solution_secondary difmap
_audit_creation_method SHELXL-97
_cell_angle_alpha 75.320(2)
_cell_angle_beta 88.4820(10)
_cell_angle_gamma 78.8420(10)
_cell_formula_units_Z 2
_cell_length_a 6.7223(2)
_cell_length_b 8.0369(2)
_cell_length_c 15.4101(5)
_cell_measurement_reflns_used 2768
_cell_measurement_temperature 293(2)
_cell_measurement_theta_max 25.00
_cell_measurement_theta_min 2.67
_cell_volume 789.93(4)
_computing_cell_refinement 'SAINT (Bruker, 2001)'
_computing_data_collection 'SMART (Bruker, 2001)'
_computing_data_reduction 'SAINT (Bruker, 2001)'
_computing_molecular_graphics 'ORTEP-3 (Farrugia, 1997)'
_computing_publication_material 'SHELXL97 (Sheldrick, 2008)'
_computing_structure_refinement 'SHELXL97 (Sheldrick, 2008)'
_computing_structure_solution 'SHELXS97 (Sheldrick, 2008)'
_diffrn_ambient_temperature 293(2)
_diffrn_measured_fraction_theta_full 0.993
_diffrn_measured_fraction_theta_max 0.993
_diffrn_measurement_device_type 'Bruker SMART CCD'
_diffrn_measurement_method '\w and \f scans'
_diffrn_radiation_monochromator graphite
_diffrn_radiation_source 'fine-focus sealed tube'
_diffrn_radiation_type MoK\a
_diffrn_radiation_wavelength 0.71073
_diffrn_reflns_av_R_equivalents 0.0237
_diffrn_reflns_av_sigmaI/netI 0.0142
_diffrn_reflns_limit_h_max 7
_diffrn_reflns_limit_h_min -7
_diffrn_reflns_limit_k_max 9
_diffrn_reflns_limit_k_min -9
_diffrn_reflns_limit_l_max 18
_diffrn_reflns_limit_l_min -18
_diffrn_reflns_number 15231
_diffrn_reflns_theta_full 25.00
_diffrn_reflns_theta_max 25.00
_diffrn_reflns_theta_min 2.67
_exptl_absorpt_coefficient_mu 0.348
_exptl_absorpt_correction_T_max 1.0000
_exptl_absorpt_correction_T_min 0.7700
_exptl_absorpt_correction_type multi-scan
_exptl_absorpt_process_details '(SADABS; Bruker, 2001)'
_exptl_crystal_colour colourless
_exptl_crystal_density_diffrn 1.410
_exptl_crystal_density_method 'not measured'
_exptl_crystal_description Plate
_exptl_crystal_F_000 352
_exptl_crystal_size_max 0.24
_exptl_crystal_size_mid 0.20
_exptl_crystal_size_min 0.12
_refine_diff_density_max 0.513
_refine_diff_density_min -0.269
_refine_ls_extinction_method none
_refine_ls_goodness_of_fit_ref 1.051
_refine_ls_hydrogen_treatment constr
_refine_ls_matrix_type full
_refine_ls_number_parameters 200
_refine_ls_number_reflns 2768
_refine_ls_number_restraints 0
_refine_ls_restrained_S_all 1.051
_refine_ls_R_factor_all 0.0504
_refine_ls_R_factor_gt 0.0453
_refine_ls_shift/su_max 0.000
_refine_ls_shift/su_mean 0.000
_refine_ls_structure_factor_coef Fsqd
_refine_ls_weighting_details 'calc w=1/[\s^2^(Fo^2^)+(0.0674P)^2^+0.3732P] where P=(Fo^2^+2Fc^2^)/3'
_refine_ls_weighting_scheme calc
_refine_ls_wR_factor_gt 0.1243
_refine_ls_wR_factor_ref 0.1280
_reflns_number_gt 2453
_reflns_number_total 2768
_reflns_threshold_expression I>2\s(I)
_cod_data_source_file hb6751.cif
_cod_data_source_block I
_cod_database_code 2234656
_cod_database_fobs_code 2234656

loop_
_symmetry_equiv_pos_as_xyz
'x, y, z'
'-x, -y, -z'

loop_
_atom_site_type_symbol
_atom_site_label
_atom_site_fract_x
_atom_site_fract_y
_atom_site_fract_z
_atom_site_U_iso_or_equiv
_atom_site_adp_type
_atom_site_calc_flag
_atom_site_refinement_flags
_atom_site_occupancy
_atom_site_symmetry_multiplicity
S S1 0.19010(9) 0.10311(9) 0.13745(4) 0.0584(2) Uani d . 1 1
S S2 0.60578(10) 0.18643(10) 0.08087(5) 0.0710(2) Uani d . 1 1
O O3 -0.3276(3) -0.0847(2) 0.41586(13) 0.0658(5) Uani d . 1 1
O O4 0.1152(3) 0.4294(2) 0.39350(11) 0.0574(4) Uani d . 1 1
O O5 0.3545(4) 0.5741(3) 0.34066(16) 0.0881(6) Uani d . 1 1
N N6 0.2772(3) 0.2620(2) -0.02227(13) 0.0522(5) Uani d . 1 1
C C7 -0.2661(5) -0.2251(3) 0.3765(2) 0.0716(7) Uani d . 1 1
H H7A -0.2656 -0.1814 0.3124 0.107 Uiso calc R 1 1
H H7B -0.3585 -0.3048 0.3919 0.107 Uiso calc R 1 1
H H7C -0.1321 -0.2852 0.3980 0.107 Uiso calc R 1 1
C C8 -0.2095(3) 0.0380(3) 0.40578(15) 0.0495(5) Uani d . 1 1
C C9 -0.0408(3) 0.0425(3) 0.35217(14) 0.0471(5) Uani d . 1 1
H H9 -0.0035 -0.0412 0.3197 0.057 Uiso calc R 1 1
C C10 0.0731(3) 0.1724(3) 0.34692(13) 0.0434(5) Uani d . 1 1
C C11 0.0111(4) 0.2970(3) 0.39567(14) 0.0473(5) Uani d . 1 1
C C12 -0.1572(4) 0.2920(3) 0.44935(15) 0.0540(6) Uani d . 1 1
H H12 -0.1956 0.3754 0.4820 0.065 Uiso calc R 1 1
C C13 -0.2659(4) 0.1638(3) 0.45391(15) 0.0545(6) Uani d . 1 1
H H13 -0.3794 0.1603 0.4897 0.065 Uiso calc R 1 1
C C14 0.2545(3) 0.1843(3) 0.29518(14) 0.0471(5) Uani d . 1 1
C C15 0.3517(4) 0.3155(3) 0.29444(16) 0.0572(6) Uani d . 1 1
H H15 0.4696 0.3210 0.2618 0.069 Uiso calc R 1 1
C C16 0.2814(4) 0.4486(3) 0.34202(17) 0.0610(6) Uani d . 1 1
C C17 0.3306(4) 0.0515(3) 0.24279(15) 0.0546(6) Uani d . 1 1
H H17A 0.3167 -0.0640 0.2780 0.066 Uiso calc R 1 1
H H17B 0.4734 0.0496 0.2309 0.066 Uiso calc R 1 1
C C18 0.3634(3) 0.1932(3) 0.05759(16) 0.0493(5) Uani d . 1 1
C C19 0.0669(4) 0.2655(4) -0.04648(18) 0.0676(7) Uani d . 1 1
H H19A -0.0266 0.3443 -0.0191 0.081 Uiso calc R 1 1
H H19B 0.0347 0.1493 -0.0275 0.081 Uiso calc R 1 1
C C20 0.0557(6) 0.3305(6) -0.1473(2) 0.1022(12) Uani d . 1 1
H H20A 0.0747 0.2328 -0.1749 0.123 Uiso calc R 1 1
H H20B -0.0747 0.4054 -0.1670 0.123 Uiso calc R 1 1
C C21 0.2206(6) 0.4298(5) -0.1712(2) 0.0920(10) Uani d . 1 1
H H21A 0.1743 0.5511 -0.1698 0.110 Uiso calc R 1 1
H H21B 0.2682 0.4266 -0.2309 0.110 Uiso calc R 1 1
C C22 0.3867(5) 0.3409(4) -0.10192(18) 0.0695(7) Uani d . 1 1
H H22A 0.4816 0.2516 -0.1219 0.083 Uiso calc R 1 1
H H22B 0.4600 0.4251 -0.0891 0.083 Uiso calc R 1 1

loop_
_atom_site_aniso_label
_atom_site_aniso_U_11
_atom_site_aniso_U_22
_atom_site_aniso_U_33
_atom_site_aniso_U_12
_atom_site_aniso_U_13
_atom_site_aniso_U_23
S1 0.0516(4) 0.0805(4) 0.0513(3) -0.0254(3) 0.0134(3) -0.0233(3)
S2 0.0432(4) 0.0889(5) 0.0828(5) -0.0197(3) 0.0108(3) -0.0209(4)
O3 0.0625(11) 0.0579(10) 0.0844(12) -0.0230(8) 0.0155(9) -0.0240(9)
O4 0.0653(11) 0.0497(9) 0.0624(10) -0.0165(8) 0.0038(8) -0.0199(7)
O5 0.0919(15) 0.0733(12) 0.1171(17) -0.0450(11) 0.0114(13) -0.0359(12)
N6 0.0517(11) 0.0552(11) 0.0534(11) -0.0160(8) 0.0119(8) -0.0175(9)
C7 0.0665(17) 0.0551(14) 0.099(2) -0.0158(12) -0.0006(15) -0.0272(14)
C8 0.0487(13) 0.0462(11) 0.0509(12) -0.0090(9) 0.0005(10) -0.0075(9)
C9 0.0518(13) 0.0424(11) 0.0473(11) -0.0075(9) 0.0025(9) -0.0132(9)
C10 0.0484(12) 0.0408(10) 0.0369(10) -0.0040(9) -0.0026(8) -0.0054(8)
C11 0.0553(13) 0.0415(11) 0.0442(11) -0.0092(9) -0.0033(9) -0.0090(9)
C12 0.0631(15) 0.0511(12) 0.0474(12) -0.0040(11) 0.0057(10) -0.0177(10)
C13 0.0551(14) 0.0547(13) 0.0515(12) -0.0088(11) 0.0102(10) -0.0121(10)
C14 0.0474(12) 0.0462(11) 0.0444(11) -0.0082(9) -0.0024(9) -0.0060(9)
C15 0.0522(14) 0.0604(14) 0.0595(14) -0.0175(11) 0.0047(11) -0.0117(11)
C16 0.0641(16) 0.0542(13) 0.0669(15) -0.0193(12) -0.0062(12) -0.0128(11)
C17 0.0499(13) 0.0567(13) 0.0545(13) -0.0064(10) 0.0067(10) -0.0124(10)
C18 0.0462(13) 0.0469(11) 0.0611(13) -0.0122(9) 0.0137(10) -0.0237(10)
C19 0.0595(16) 0.0845(18) 0.0611(15) -0.0181(13) 0.0014(12) -0.0194(13)
C20 0.105(3) 0.130(3) 0.0654(19) -0.038(2) -0.0115(18) 0.0000(19)
C21 0.120(3) 0.095(2) 0.0615(17) -0.038(2) 0.0020(18) -0.0095(16)
C22 0.0791(19) 0.0671(15) 0.0659(16) -0.0263(14) 0.0254(14) -0.0168(13)

loop_
_atom_type_symbol
_atom_type_description
_atom_type_scat_dispersion_real
_atom_type_scat_dispersion_imag
_atom_type_scat_source
C C 0.0033 0.0016 'International Tables Vol C Tables 4.2.6.8 and 6.1.1.4'
H H 0.0000 0.0000 'International Tables Vol C Tables 4.2.6.8 and 6.1.1.4'
N N 0.0061 0.0033 'International Tables Vol C Tables 4.2.6.8 and 6.1.1.4'
O O 0.0106 0.0060 'International Tables Vol C Tables 4.2.6.8 and 6.1.1.4'
S S 0.1246 0.1234 'International Tables Vol C Tables 4.2.6.8 and 6.1.1.4'

loop_
_geom_angle_atom_site_label_1
_geom_angle_atom_site_label_2
_geom_angle_atom_site_label_3
_geom_angle
C18 S1 C17 102.70(11)
C8 O3 C7 118.4(2)
C16 O4 C11 121.98(18)
C18 N6 C19 126.0(2)
C18 N6 C22 123.3(2)
C19 N6 C22 110.6(2)
O3 C7 H7A 109.5
O3 C7 H7B 109.5
H7A C7 H7B 109.5
O3 C7 H7C 109.5
H7A C7 H7C 109.5
H7B C7 H7C 109.5
O3 C8 C9 124.1(2)
O3 C8 C13 115.9(2)
C9 C8 C13 119.9(2)
C8 C9 C10 120.1(2)
C8 C9 H9 120.0
C10 C9 H9 120.0
C11 C10 C9 118.4(2)
C11 C10 C14 117.6(2)
C9 C10 C14 123.99(19)
O4 C11 C12 116.88(19)
O4 C11 C10 121.7(2)
C12 C11 C10 121.4(2)
C13 C12 C11 119.3(2)
C13 C12 H12 120.3
C11 C12 H12 120.3
C12 C13 C8 120.9(2)
C12 C13 H13 119.6
C8 C13 H13 119.6
C15 C14 C10 119.0(2)
C15 C14 C17 121.1(2)
C10 C14 C17 119.93(19)
C14 C15 C16 123.0(2)
C14 C15 H15 118.5
C16 C15 H15 118.5
O5 C16 O4 116.9(2)
O5 C16 C15 126.6(3)
O4 C16 C15 116.5(2)
C14 C17 S1 110.94(16)
C14 C17 H17A 109.5
S1 C17 H17A 109.5
C14 C17 H17B 109.5
S1 C17 H17B 109.5
H17A C17 H17B 108.0
N6 C18 S2 124.10(18)
N6 C18 S1 111.67(17)
S2 C18 S1 124.21(15)
N6 C19 C20 104.6(2)
N6 C19 H19A 110.8
C20 C19 H19A 110.8
N6 C19 H19B 110.8
C20 C19 H19B 110.8
H19A C19 H19B 108.9
C21 C20 C19 105.7(3)
C21 C20 H20A 110.6
C19 C20 H20A 110.6
C21 C20 H20B 110.6
C19 C20 H20B 110.6
H20A C20 H20B 108.7
C20 C21 C22 105.6(3)
C20 C21 H21A 110.6
C22 C21 H21A 110.6
C20 C21 H21B 110.6
C22 C21 H21B 110.6
H21A C21 H21B 108.8
N6 C22 C21 103.7(2)
N6 C22 H22A 111.0
C21 C22 H22A 111.0
N6 C22 H22B 111.0
C21 C22 H22B 111.0
H22A C22 H22B 109.0

loop_
_geom_bond_atom_site_label_1
_geom_bond_atom_site_label_2
_geom_bond_distance
S1 C18 1.787(2)
S1 C17 1.813(2)
S2 C18 1.666(2)
O3 C8 1.358(3)
O3 C7 1.403(3)
O4 C16 1.364(3)
O4 C11 1.375(3)
O5 C16 1.199(3)
N6 C18 1.313(3)
N6 C19 1.465(3)
N6 C22 1.480(3)
C7 H7A 0.9600
C7 H7B 0.9600
C7 H7C 0.9600
C8 C9 1.386(3)
C8 C13 1.391(3)
C9 C10 1.395(3)
C9 H9 0.9300
C10 C11 1.395(3)
C10 C14 1.445(3)
C11 C12 1.385(3)
C12 C13 1.361(3)
C12 H12 0.9300
C13 H13 0.9300
C14 C15 1.341(3)
C14 C17 1.502(3)
C15 C16 1.446(4)
C15 H15 0.9300
C17 H17A 0.9700
C17 H17B 0.9700
C19 C20 1.507(4)
C19 H19A 0.9700
C19 H19B 0.9700
C20 C21 1.474(5)
C20 H20A 0.9700
C20 H20B 0.9700
C21 C22 1.505(5)
C21 H21A 0.9700
C21 H21B 0.9700
C22 H22A 0.9700
C22 H22B 0.9700

loop_
_geom_hbond_atom_site_label_D
_geom_hbond_atom_site_label_H
_geom_hbond_atom_site_label_A
_geom_hbond_site_symmetry_A
_geom_hbond_distance_DH
_geom_hbond_distance_HA
_geom_hbond_distance_DA
_geom_hbond_angle_DHA
_geom_hbond_publ_flag
C7 H7B O5 1_445 0.96 2.55 3.396(4) 147 yes
C7 H7C O4 1_545 0.96 2.57 3.356(3) 139 yes
C13 H13 O3 2_456 0.93 2.50 3.411(3) 168 yes
C17 H17B S2 . 0.97 2.52 3.160(3) 124 yes

loop_
_cod_related_entry_id
_cod_related_entry_database
_cod_related_entry_code
1 ChemSpider 30657690
